data_4060604
loop_
_publ_author_name
'O'Hare, Dermot'
'Jones, Simon'
'Roussel, Paul'
'Hascall, Tony'

_publ_section_title
;
New Monoalkylated Pentalene Ligands
;
_journal_name_full Organometallics
_journal_paper_doi 10.1021/om0507326
_journal_year 2006
_chemical_formula_moiety 'C16 H10 Mn2 O6'
_chemical_formula_sum 'C16 H10 Mn2 O6'
_chemical_formula_weight 408.12
_space_group_IT_number 14
_symmetry_cell_setting monoclinic
_symmetry_space_group_name_Hall '-P 2ybc'
_symmetry_space_group_name_H-M 'P 1 21/c 1'
_cell_angle_alpha 90
_cell_angle_beta 91.8950(10)
_cell_angle_gamma 90
_cell_formula_units_Z 4
_cell_length_a 6.86320(10)
_cell_length_b 11.32190(10)
_cell_length_c 20.2280(4)
_cell_measurement_temperature 150(2)
_cell_measurement_wavelength 0.71073
_cell_volume 1570.95(4)
_diffrn_ambient_temperature 150(2)
_exptl_crystal_density_diffrn 1.726
_refine_diff_density_rms 0.055
_cod_original_sg_symbol_H-M 'P 21/c'
_cod_database_code 4060604

loop_
_symmetry_equiv_pos_as_xyz
'x, y, z'
'-x, y+1/2, -z+1/2'
'-x, -y, -z'
'x, -y-1/2, z-1/2'

loop_
_atom_site_label
_atom_site_type_symbol
_atom_site_fract_x
_atom_site_fract_y
_atom_site_fract_z
_atom_site_U_iso_or_equiv
_atom_site_adp_type
_atom_site_occupancy
_atom_site_symmetry_multiplicity
_atom_site_calc_flag
_atom_site_refinement_flags
_atom_site_disorder_assembly
_atom_site_disorder_group
Mn1 Mn 0.23488(3) 0.37210(2) 0.275256(11) 0.01566(8) Uani 1 1 d . . .
Mn2 Mn 0.23649(3) 0.23813(2) 0.468122(11) 0.01724(8) Uani 1 1 d . . .
C1 C 0.2695(2) 0.46357(13) 0.36793(7) 0.0167(3) Uani 1 1 d . . .
C2 C 0.4545(2) 0.43113(14) 0.34305(7) 0.0182(3) Uani 1 1 d . . .
H2 H 0.5543 0.4859 0.3331 0.022 Uiso 1 1 calc R . .
C3 C 0.4708(2) 0.30701(14) 0.33510(7) 0.0186(3) Uani 1 1 d . . .
H3 H 0.5755 0.2657 0.316 0.022 Uiso 1 1 calc R . .
C4 C 0.1971(2) 0.14652(14) 0.37667(7) 0.0195(3) Uani 1 1 d . . .
H4 H 0.2455 0.0687 0.3711 0.023 Uiso 1 1 calc R . .
C5 C 0.0133(2) 0.17826(14) 0.40129(7) 0.0202(3) Uani 1 1 d . . .
H5 H -0.0863 0.1237 0.4116 0.024 Uiso 1 1 calc R . .
C6 C -0.0019(2) 0.30313(14) 0.40855(7) 0.0182(3) Uani 1 1 d . . .
H6 H -0.106 0.3453 0.4274 0.022 Uiso 1 1 calc R . .
C7 C 0.1722(2) 0.35290(13) 0.38160(7) 0.0158(3) Uani 1 1 d . . .
C8 C 0.2967(2) 0.25561(13) 0.36170(7) 0.0172(3) Uani 1 1 d . . .
C20 C 0.2008(2) 0.58354(14) 0.38798(8) 0.0214(3) Uani 1 1 d . . .
H20A H 0.2448 0.5981 0.4344 0.026 Uiso 1 1 calc R . .
H20B H 0.0564 0.5839 0.3865 0.026 Uiso 1 1 calc R . .
C21 C 0.2716(3) 0.68431(15) 0.34538(10) 0.0342(4) Uani 1 1 d . . .
H21A H 0.4144 0.684 0.3456 0.051 Uiso 1 1 calc R . .
H21B H 0.2259 0.7596 0.3631 0.051 Uiso 1 1 calc R . .
H21C H 0.2202 0.6743 0.2999 0.051 Uiso 1 1 calc R . .
C11 C 0.3257(2) 0.46592(15) 0.21232(8) 0.0241(3) Uani 1 1 d . . .
O11 O 0.3866(2) 0.52682(12) 0.17244(6) 0.0378(3) Uani 1 1 d . . .
O12 O 0.22274(19) 0.17239(11) 0.18177(6) 0.0307(3) Uani 1 1 d . . .
C12 C 0.2258(2) 0.24969(14) 0.21845(7) 0.0198(3) Uani 1 1 d . . .
C13 C -0.0134(2) 0.41512(14) 0.25548(7) 0.0196(3) Uani 1 1 d . . .
O13 O -0.17267(18) 0.44066(12) 0.24358(6) 0.0307(3) Uani 1 1 d . . .
C15 C 0.4745(3) 0.17647(17) 0.48766(8) 0.0284(4) Uani 1 1 d . . .
O15 O 0.6252(2) 0.13644(15) 0.49945(8) 0.0477(4) Uani 1 1 d . . .
C14 C 0.2758(2) 0.36880(15) 0.51795(8) 0.0225(3) Uani 1 1 d . . .
O14 O 0.2985(2) 0.45513(11) 0.54678(6) 0.0325(3) Uani 1 1 d . . .
C16 C 0.1323(3) 0.15969(14) 0.53513(8) 0.0235(3) Uani 1 1 d . . .
O16 O 0.0633(2) 0.10909(12) 0.57765(6) 0.0338(3) Uani 1 1 d . . .

loop_
_atom_site_aniso_label
_atom_site_aniso_U_11
_atom_site_aniso_U_22
_atom_site_aniso_U_33
_atom_site_aniso_U_23
_atom_site_aniso_U_13
_atom_site_aniso_U_12
Mn1 0.01572(13) 0.01710(13) 0.01415(12) -0.00036(8) 0.00033(9) -0.00081(9)
Mn2 0.01894(14) 0.01695(13) 0.01580(12) 0.00111(9) 0.00019(9) 0.00054(9)
C1 0.0173(8) 0.0175(7) 0.0151(7) -0.0004(6) -0.0014(6) -0.0009(6)
C2 0.0163(8) 0.0210(8) 0.0171(7) -0.0006(6) -0.0012(6) -0.0027(6)
C3 0.0166(8) 0.0214(8) 0.0177(7) -0.0012(6) 0.0005(6) 0.0019(6)
C4 0.0247(9) 0.0162(7) 0.0177(7) -0.0011(6) -0.0003(6) -0.0003(6)
C5 0.0219(8) 0.0202(8) 0.0183(7) 0.0005(6) -0.0016(6) -0.0051(6)
C6 0.0163(8) 0.0210(8) 0.0173(7) 0.0005(6) 0.0004(6) 0.0002(6)
C7 0.0165(8) 0.0182(7) 0.0127(6) -0.0001(6) -0.0019(6) 0.0004(6)
C8 0.0201(8) 0.0173(7) 0.0141(7) -0.0008(6) -0.0014(6) 0.0015(6)
C20 0.0235(8) 0.0169(8) 0.0236(8) -0.0006(6) -0.0001(6) 0.0012(6)
C21 0.0364(11) 0.0173(8) 0.0497(11) 0.0051(8) 0.0127(9) 0.0028(8)
C11 0.0218(8) 0.0265(9) 0.0235(8) -0.0003(7) -0.0047(7) -0.0041(7)
O11 0.0387(8) 0.0429(8) 0.0319(7) 0.0162(6) 0.0004(6) -0.0145(6)
O12 0.0318(7) 0.0298(7) 0.0303(6) -0.0116(6) -0.0014(5) 0.0036(5)
C12 0.0167(8) 0.0237(8) 0.0188(7) 0.0022(6) -0.0001(6) 0.0011(6)
C13 0.0251(9) 0.0180(7) 0.0159(7) -0.0008(6) 0.0019(6) -0.0008(7)
O13 0.0229(7) 0.0368(7) 0.0322(6) 0.0003(6) -0.0019(5) 0.0070(5)
C15 0.0284(10) 0.0351(10) 0.0218(8) -0.0005(7) 0.0010(7) 0.0040(8)
O15 0.0291(8) 0.0678(11) 0.0460(8) 0.0034(8) -0.0027(6) 0.0188(7)
C14 0.0246(9) 0.0265(9) 0.0163(7) 0.0051(7) -0.0003(6) -0.0014(7)
O14 0.0460(8) 0.0272(7) 0.0240(6) -0.0067(5) -0.0035(5) -0.0049(6)
C16 0.0268(9) 0.0198(8) 0.0237(8) 0.0006(7) -0.0027(7) 0.0015(7)
O16 0.0427(8) 0.0311(7) 0.0279(6) 0.0101(5) 0.0048(6) -0.0045(6)

loop_
_geom_bond_atom_site_label_1
_geom_bond_atom_site_label_2
_geom_bond_distance
_geom_bond_site_symmetry_2
_geom_bond_publ_flag
Mn1 C11 1.7860(17) . ?
Mn1 C12 1.8000(16) . ?
Mn1 C13 1.8044(17) . ?
Mn1 C2 2.1126(15) . ?
Mn1 C3 2.1213(15) . ?
Mn1 C1 2.1479(14) . ?
Mn1 C7 2.2183(15) . ?
Mn1 C8 2.2199(15) . ?
Mn2 C16 1.7894(17) . ?
Mn2 C14 1.8053(17) . ?
Mn2 C15 1.8083(19) . ?
Mn2 C5 2.1204(16) . ?
Mn2 C4 2.1303(15) . ?
Mn2 C6 2.1305(15) . ?
Mn2 C7 2.2126(15) . ?
Mn2 C8 2.2143(15) . ?
C1 C2 1.429(2) . ?
C1 C7 1.451(2) . ?
C1 C20 1.498(2) . ?
C2 C3 1.419(2) . ?
C3 C8 1.449(2) . ?
C4 C5 1.417(2) . ?
C4 C8 1.449(2) . ?
C5 C6 1.425(2) . ?
C6 C7 1.444(2) . ?
C7 C8 1.459(2) . ?
C20 C21 1.519(2) . ?
C11 O11 1.151(2) . ?
O12 C12 1.147(2) . ?
C13 O13 1.148(2) . ?
C15 O15 1.147(2) . ?
C14 O14 1.146(2) . ?
C16 O16 1.148(2) . ?
